data_4022673
loop_
_publ_author_name
'Sean P. Bew'
'Rebecca A. Brimage'
'David L. Hughes'
'Laurent Legentil'
'Sunil V. Sharma'
'Martin A. Wilson'

_publ_section_title
;
 Expedient Synthesis of Substituted (Diphenylphosphinoylmethyl)benzenes
;
_journal_name_full 'Journal of Organic Chemistry'
_journal_page_first 2655
_journal_page_last 2658
_journal_paper_doi 10.1021/jo062114k
_journal_volume 72
_journal_year 2007
_chemical_formula_moiety 'C19 H16 Br O P'
_chemical_formula_structural Ph2P=O-CH2C6H4Br
_chemical_formula_sum 'C19 H16 Br O P'
_chemical_formula_weight 371.20
_chemical_name_common 'Compound 1'
_chemical_name_systematic
;
 ?
;
_space_group_IT_number 14
_symmetry_cell_setting monoclinic
_symmetry_space_group_name_Hall '-P 2yn'
_symmetry_space_group_name_H-M 'P 1 21/n 1'
_atom_sites_solution_hydrogens geom
_atom_sites_solution_primary direct
_atom_sites_solution_secondary difmap
_audit_creation_method 'SHELXL-97 and CrysAlis RED'
_cell_angle_alpha 90.00
_cell_angle_beta 101.992(8)
_cell_angle_gamma 90.00
_cell_formula_units_Z 4
_cell_length_a 5.6636(6)
_cell_length_b 17.4620(17)
_cell_length_c 16.2007(13)
_cell_measurement_temperature 140(1)
_cell_volume 1567.2(3)
_computing_cell_refinement
;
 CrysAlis RED, Oxford Diffraction Ltd., Version 1.171.28c4 beta 
;
_computing_data_collection
;
 CrysAlis CCD, Oxford Diffraction Ltd., Version 1.171.28c4 beta 
;
_computing_data_reduction
;
 CrysAlis RED, Oxford Diffraction Ltd., Version 1.171.28c4 beta 
;
_computing_molecular_graphics 'ORTEP (Johnson, 1971)'
_computing_publication_material 'SHELXL-97 (Sheldrick, 1997b)'
_computing_structure_refinement 'SHELXL-97 (Sheldrick, 1997b)'
_computing_structure_solution 'SHELXS-97 (Sheldrick, 1997a)'
_diffrn_ambient_temperature 140(1)
_diffrn_detector_area_resol_mean 16.0050
_diffrn_measured_fraction_theta_full 0.996
_diffrn_measured_fraction_theta_max 0.996
_diffrn_measurement_device_type 'Oxford Diffraction Xcalibur 3/CCD'
_diffrn_measurement_method 'Thin slice \f and \w scans'
_diffrn_radiation_monochromator graphite
_diffrn_radiation_source 'Enhance (Mo) X-ray Source'
_diffrn_radiation_type Mo-K\a
_diffrn_radiation_wavelength 0.71073
_diffrn_reflns_av_R_equivalents 0.0425
_diffrn_reflns_av_sigmaI/netI 0.0336
_diffrn_reflns_limit_h_max 7
_diffrn_reflns_limit_h_min -7
_diffrn_reflns_limit_k_max 22
_diffrn_reflns_limit_k_min -22
_diffrn_reflns_limit_l_max 21
_diffrn_reflns_limit_l_min -21
_diffrn_reflns_number 23311
_diffrn_reflns_theta_full 27.49
_diffrn_reflns_theta_max 27.49
_diffrn_reflns_theta_min 3.82
_exptl_absorpt_coefficient_mu 2.723
_exptl_absorpt_correction_T_max 1.051
_exptl_absorpt_correction_T_min 0.924
_exptl_absorpt_correction_type multi-scan
_exptl_absorpt_process_details
;
 CrysAlis RED, Oxford Diffraction Ltd., Version 1.171.28c4 beta 
 Empirical absorption correction using spherical harmonics,
  implemented in SCALE3 ABSPACK scaling algorithm.
;
_exptl_crystal_colour colourless
_exptl_crystal_density_diffrn 1.573
_exptl_crystal_density_method 'not measured'
_exptl_crystal_description needle
_exptl_crystal_F_000 752
_exptl_crystal_size_max 0.85
_exptl_crystal_size_mid 0.08
_exptl_crystal_size_min 0.07
_refine_diff_density_max 0.542
_refine_diff_density_min -0.361
_refine_diff_density_rms 0.065
_refine_ls_extinction_method none
_refine_ls_goodness_of_fit_ref 0.963
_refine_ls_hydrogen_treatment constr
_refine_ls_matrix_type full
_refine_ls_number_parameters 199
_refine_ls_number_reflns 3595
_refine_ls_number_restraints 0
_refine_ls_restrained_S_all 0.963
_refine_ls_R_factor_all 0.0443
_refine_ls_R_factor_gt 0.0277
_refine_ls_shift/su_max 0.002
_refine_ls_shift/su_mean 0.000
_refine_ls_structure_factor_coef Fsqd
_refine_ls_weighting_details 'calc w=1/[\s^2^(Fo^2^)+(0.0433P)^2^+0.0000P] where P=(Fo^2^+2Fc^2^)/3'
_refine_ls_weighting_scheme calc
_refine_ls_wR_factor_gt 0.0659
_refine_ls_wR_factor_ref 0.0690
_reflns_number_gt 2762
_reflns_number_total 3595
_reflns_threshold_expression I>2sigma(I)
_cod_data_source_file jo062114ksi20061101_080057_1.cif
_cod_data_source_block seanb3
_cod_original_sg_symbol_H-M 'P 21/n'
_cod_database_code 4022673

loop_
_symmetry_equiv_pos_as_xyz
'x, y, z'
'-x+1/2, y+1/2, -z+1/2'
'-x, -y, -z'
'x-1/2, -y-1/2, z-1/2'

loop_
_atom_site_label
_atom_site_type_symbol
_atom_site_fract_x
_atom_site_fract_y
_atom_site_fract_z
_atom_site_U_iso_or_equiv
_atom_site_adp_type
_atom_site_occupancy
_atom_site_symmetry_multiplicity
_atom_site_calc_flag
_atom_site_refinement_flags
P P 0.48794(9) 0.48208(3) 0.84590(3) 0.01712(11) Uani 1 1 d .
O O 0.2463(2) 0.47548(8) 0.86749(9) 0.0241(3) Uani 1 1 d .
C1 C 0.7179(4) 0.42782(11) 0.91587(12) 0.0198(4) Uani 1 1 d .
H1A H 0.8702 0.4323 0.8978 0.024 Uiso 1 1 calc R
H1B H 0.7397 0.4480 0.9728 0.024 Uiso 1 1 calc R
C11 C 0.6433(3) 0.34470(11) 0.91488(12) 0.0188(4) Uani 1 1 d .
C12 C 0.4592(4) 0.32179(11) 0.95395(12) 0.0222(4) Uani 1 1 d .
H12 H 0.3876 0.3577 0.9834 0.027 Uiso 1 1 calc R
C13 C 0.3800(4) 0.24694(12) 0.95020(13) 0.0228(4) Uani 1 1 d .
H13 H 0.2558 0.2325 0.9765 0.027 Uiso 1 1 calc R
C14 C 0.4876(4) 0.19382(11) 0.90691(12) 0.0219(4) Uani 1 1 d .
Br14 Br 0.37520(4) 0.091179(12) 0.901886(14) 0.03025(8) Uani 1 1 d .
C15 C 0.6729(4) 0.21397(12) 0.86802(13) 0.0264(5) Uani 1 1 d .
H15 H 0.7461 0.1775 0.8398 0.032 Uiso 1 1 calc R
C16 C 0.7487(4) 0.29008(12) 0.87173(13) 0.0243(4) Uani 1 1 d .
H16 H 0.8718 0.3045 0.8449 0.029 Uiso 1 1 calc R
C21 C 0.5883(4) 0.57999(11) 0.84618(12) 0.0181(4) Uani 1 1 d .
C22 C 0.4124(4) 0.63325(11) 0.81131(12) 0.0216(4) Uani 1 1 d .
H22 H 0.2543 0.6172 0.7911 0.026 Uiso 1 1 calc R
C23 C 0.4711(4) 0.70967(12) 0.80650(13) 0.0255(5) Uani 1 1 d .
H23 H 0.3536 0.7448 0.7821 0.031 Uiso 1 1 calc R
C24 C 0.7048(4) 0.73387(12) 0.83798(13) 0.0267(5) Uani 1 1 d .
H24 H 0.7443 0.7854 0.8352 0.032 Uiso 1 1 calc R
C25 C 0.8792(4) 0.68180(12) 0.87347(14) 0.0266(5) Uani 1 1 d .
H25 H 1.0355 0.6985 0.8954 0.032 Uiso 1 1 calc R
C26 C 0.8238(4) 0.60461(11) 0.87675(14) 0.0229(4) Uani 1 1 d .
H26 H 0.9435 0.5695 0.8993 0.027 Uiso 1 1 calc R
C31 C 0.4838(3) 0.44847(11) 0.74039(12) 0.0173(4) Uani 1 1 d .
C32 C 0.2885(4) 0.40490(11) 0.69986(13) 0.0221(4) Uani 1 1 d .
H32 H 0.1688 0.3910 0.7285 0.027 Uiso 1 1 calc R
C33 C 0.2717(4) 0.38213(12) 0.61698(14) 0.0263(5) Uani 1 1 d .
H33 H 0.1413 0.3526 0.5904 0.032 Uiso 1 1 calc R
C34 C 0.4462(4) 0.40288(11) 0.57383(13) 0.0247(5) Uani 1 1 d .
H34 H 0.4322 0.3885 0.5177 0.030 Uiso 1 1 calc R
C35 C 0.6432(4) 0.44534(12) 0.61413(13) 0.0246(5) Uani 1 1 d .
H35 H 0.7630 0.4588 0.5853 0.030 Uiso 1 1 calc R
C36 C 0.6623(4) 0.46774(11) 0.69694(13) 0.0220(4) Uani 1 1 d .
H36 H 0.7956 0.4959 0.7238 0.026 Uiso 1 1 calc R

loop_
_atom_site_aniso_label
_atom_site_aniso_U_11
_atom_site_aniso_U_22
_atom_site_aniso_U_33
_atom_site_aniso_U_23
_atom_site_aniso_U_13
_atom_site_aniso_U_12
P 0.0162(2) 0.0155(2) 0.0201(2) -0.0007(2) 0.00470(19) 0.00041(19)
O 0.0181(7) 0.0219(7) 0.0338(8) 0.0007(6) 0.0089(6) 0.0008(6)
C1 0.0185(10) 0.0208(10) 0.0192(10) -0.0002(8) 0.0017(8) 0.0001(8)
C11 0.0187(10) 0.0207(10) 0.0159(9) 0.0030(8) 0.0007(7) 0.0017(8)
C12 0.0275(11) 0.0212(10) 0.0193(10) -0.0006(8) 0.0081(8) 0.0039(8)
C13 0.0244(11) 0.0252(11) 0.0199(10) 0.0021(8) 0.0072(8) 0.0016(8)
C14 0.0283(11) 0.0170(10) 0.0176(9) 0.0020(8) -0.0015(8) -0.0005(8)
Br14 0.04068(15) 0.02077(12) 0.02752(12) -0.00073(9) 0.00297(9) -0.00411(10)
C15 0.0306(12) 0.0231(11) 0.0274(11) -0.0013(9) 0.0102(9) 0.0068(9)
C16 0.0226(11) 0.0259(11) 0.0265(11) 0.0046(9) 0.0102(9) 0.0039(9)
C21 0.0219(10) 0.0170(10) 0.0167(9) -0.0034(7) 0.0072(8) 0.0001(8)
C22 0.0212(10) 0.0211(10) 0.0216(10) -0.0034(8) 0.0028(8) 0.0003(8)
C23 0.0302(12) 0.0186(10) 0.0277(11) -0.0015(8) 0.0060(9) 0.0037(9)
C24 0.0380(13) 0.0157(10) 0.0290(11) -0.0053(9) 0.0131(10) -0.0054(9)
C25 0.0228(11) 0.0271(12) 0.0325(12) -0.0091(9) 0.0117(9) -0.0074(9)
C26 0.0189(10) 0.0231(11) 0.0275(11) -0.0033(8) 0.0064(8) 0.0022(8)
C31 0.0177(10) 0.0132(9) 0.0198(10) 0.0003(7) 0.0009(8) 0.0026(7)
C32 0.0203(10) 0.0176(10) 0.0278(11) 0.0003(8) 0.0033(8) -0.0019(8)
C33 0.0257(11) 0.0221(10) 0.0269(11) -0.0042(9) -0.0039(9) -0.0041(9)
C34 0.0324(12) 0.0215(10) 0.0186(10) -0.0032(8) 0.0014(9) 0.0042(9)
C35 0.0259(12) 0.0226(11) 0.0273(12) -0.0014(9) 0.0100(9) 0.0010(9)
C36 0.0190(10) 0.0199(10) 0.0269(11) -0.0046(8) 0.0041(8) -0.0028(8)

loop_
_atom_type_symbol
_atom_type_description
_atom_type_scat_dispersion_real
_atom_type_scat_dispersion_imag
_atom_type_scat_source
C C 0.0033 0.0016 'International Tables Vol C Tables 4.2.6.8 and 6.1.1.4'
H H 0.0000 0.0000 'International Tables Vol C Tables 4.2.6.8 and 6.1.1.4'
O O 0.0106 0.0060 'International Tables Vol C Tables 4.2.6.8 and 6.1.1.4'
P P 0.1023 0.0942 'International Tables Vol C Tables 4.2.6.8 and 6.1.1.4'
Br Br -0.2901 2.4595 'International Tables Vol C Tables 4.2.6.8 and 6.1.1.4'

loop_
_geom_angle_atom_site_label_1
_geom_angle_atom_site_label_2
_geom_angle_atom_site_label_3
_geom_angle
O P C21 112.25(9)
O P C31 111.52(9)
C21 P C31 104.67(9)
O P C1 113.01(9)
C21 P C1 108.06(9)
C31 P C1 106.84(9)
C11 C1 P 109.47(13)
C11 C1 H1A 109.8
P C1 H1A 109.8
C11 C1 H1B 109.8
P C1 H1B 109.8
H1A C1 H1B 108.2
C12 C11 C16 118.32(18)
C12 C11 C1 120.51(17)
C16 C11 C1 121.11(18)
C13 C12 C11 121.46(19)
C13 C12 H12 119.3
C11 C12 H12 119.3
C14 C13 C12 119.07(19)
C14 C13 H13 120.5
C12 C13 H13 120.5
C15 C14 C13 121.34(19)
C15 C14 Br14 120.16(15)
C13 C14 Br14 118.50(16)
C14 C15 C16 118.74(19)
C14 C15 H15 120.6
C16 C15 H15 120.6
C11 C16 C15 121.06(19)
C11 C16 H16 119.5
C15 C16 H16 119.5
C26 C21 C22 119.33(18)
C26 C21 P 124.97(15)
C22 C21 P 115.69(15)
C23 C22 C21 120.47(19)
C23 C22 H22 119.8
C21 C22 H22 119.8
C22 C23 C24 119.9(2)
C22 C23 H23 120.1
C24 C23 H23 120.1
C25 C24 C23 120.06(19)
C25 C24 H24 120.0
C23 C24 H24 120.0
C24 C25 C26 120.6(2)
C24 C25 H25 119.7
C26 C25 H25 119.7
C25 C26 C21 119.63(19)
C25 C26 H26 120.2
C21 C26 H26 120.2
C36 C31 C32 119.03(18)
C36 C31 P 122.31(15)
C32 C31 P 118.59(15)
C33 C32 C31 120.2(2)
C33 C32 H32 119.9
C31 C32 H32 119.9
C34 C33 C32 120.41(19)
C34 C33 H33 119.8
C32 C33 H33 119.8
C33 C34 C35 119.75(19)
C33 C34 H34 120.1
C35 C34 H34 120.1
C36 C35 C34 120.18(19)
C36 C35 H35 119.9
C34 C35 H35 119.9
C35 C36 C31 120.40(18)
C35 C36 H36 119.8
C31 C36 H36 119.8

loop_
_geom_bond_atom_site_label_1
_geom_bond_atom_site_label_2
_geom_bond_distance
P O 1.4860(14)
P C21 1.8015(19)
P C31 1.803(2)
P C1 1.807(2)
C1 C11 1.511(3)
C1 H1A 0.9700
C1 H1B 0.9700
C11 C12 1.386(3)
C11 C16 1.388(3)
C12 C13 1.379(3)
C12 H12 0.9300
C13 C14 1.379(3)
C13 H13 0.9300
C14 C15 1.377(3)
C14 Br14 1.898(2)
C15 C16 1.394(3)
C15 H15 0.9300
C16 H16 0.9300
C21 C26 1.391(3)
C21 C22 1.394(3)
C22 C23 1.381(3)
C22 H22 0.9300
C23 C24 1.382(3)
C23 H23 0.9300
C24 C25 1.377(3)
C24 H24 0.9300
C25 C26 1.387(3)
C25 H25 0.9300
C26 H26 0.9300
C31 C36 1.388(3)
C31 C32 1.390(3)
C32 C33 1.385(3)
C32 H32 0.9300
C33 C34 1.373(3)
C33 H33 0.9300
C34 C35 1.385(3)
C34 H34 0.9300
C35 C36 1.380(3)
C35 H35 0.9300
C36 H36 0.9300

loop_
_geom_torsion_atom_site_label_1
_geom_torsion_atom_site_label_2
_geom_torsion_atom_site_label_3
_geom_torsion_atom_site_label_4
_geom_torsion
O P C1 C11 57.08(16)
C21 P C1 C11 -178.09(13)
C31 P C1 C11 -65.94(15)
P C1 C11 C12 -72.5(2)
P C1 C11 C16 104.45(19)
C16 C11 C12 C13 -0.4(3)
C1 C11 C12 C13 176.70(19)
C11 C12 C13 C14 0.3(3)
C12 C13 C14 C15 0.4(3)
C12 C13 C14 Br14 -179.67(15)
C13 C14 C15 C16 -1.1(3)
Br14 C14 C15 C16 178.98(15)
C12 C11 C16 C15 -0.4(3)
C1 C11 C16 C15 -177.40(18)
C14 C15 C16 C11 1.1(3)
O P C21 C26 140.49(17)
C31 P C21 C26 -98.40(18)
C1 P C21 C26 15.2(2)
O P C21 C22 -40.63(17)
C31 P C21 C22 80.48(16)
C1 P C21 C22 -165.92(14)
C26 C21 C22 C23 0.5(3)
P C21 C22 C23 -178.47(15)
C21 C22 C23 C24 -1.3(3)
C22 C23 C24 C25 0.5(3)
C23 C24 C25 C26 1.1(3)
C24 C25 C26 C21 -1.9(3)
C22 C21 C26 C25 1.1(3)
P C21 C26 C25 179.97(16)
O P C31 C36 161.52(16)
C21 P C31 C36 39.92(18)
C1 P C31 C36 -74.53(18)
O P C31 C32 -15.21(18)
C21 P C31 C32 -136.81(16)
C1 P C31 C32 108.73(16)
C36 C31 C32 C33 -0.9(3)
P C31 C32 C33 175.97(16)
C31 C32 C33 C34 -0.6(3)
C32 C33 C34 C35 1.5(3)
C33 C34 C35 C36 -1.0(3)
C34 C35 C36 C31 -0.5(3)
C32 C31 C36 C35 1.4(3)
P C31 C36 C35 -175.32(16)

loop_
_cod_related_entry_id
_cod_related_entry_database
_cod_related_entry_code
1 ChemSpider 17277492
